data_7249048
loop_
_publ_author_name
'Camargo, Delascar'
'Cifuentes, Carlos'
'Castillo, Juan-Carlos'
'Portilla, Jaime'

_publ_section_title
;
 Microwave-assisted synthesis and functionalization of
 2-arylimidazo[1,2-a]pyrimidin-5(8H)-ones
;
_journal_issue 31
_journal_name_full 'RSC Advances'
_journal_page_first 22368
_journal_page_last 22373
_journal_paper_doi 10.1039/D4RA03948C
_journal_volume 14
_journal_year 2024
_chemical_formula_sum 'C17 H17 Br2 N3 O2'
_chemical_formula_weight 455.15
_chemical_melting_point 200.5(5)
_chemical_name_common 8d
_chemical_name_systematic 3,6-Dibromo-2-(4-methoxyphenyl)-7-methyl-8-propylimidazo[1,2-a]pyrimidin-5(8H)-one
_space_group_IT_number 2
_space_group_name_Hall '-P 1'
_space_group_name_H-M_alt 'P -1'
_symmetry_cell_setting triclinic
_symmetry_space_group_name_H-M 'P -1'
_atom_sites_solution_hydrogens geom
_audit_creation_method SHELXL-2014
_audit_update_record
;
2024-05-29 deposited with the CCDC.	2024-06-20 downloaded from the CCDC.
;
_cell_angle_alpha 94.274(4)
_cell_angle_beta 93.026(4)
_cell_angle_gamma 110.473(3)
_cell_formula_units_Z 4
_cell_length_a 10.2911(12)
_cell_length_b 10.3975(13)
_cell_length_c 16.635(2)
_cell_measurement_reflns_used 4754
_cell_measurement_temperature 100(2)
_cell_measurement_theta_max 26.37
_cell_measurement_theta_min 2.33
_cell_volume 1657.0(3)
_computing_cell_refinement 'Bruker APEX2 v2011.4-0'
_computing_data_collection 'Bruker APEX2 v2011.4-0'
_computing_data_reduction 'Bruker SAINT V7.60A'
_computing_molecular_graphics 'Bruker SHELXTL'
_computing_publication_material 'Bruker SHELXTL'
_computing_structure_refinement 'SHELXL-2014 (Sheldrick, 2014)'
_computing_structure_solution Sir2011
_diffrn_ambient_temperature 100(2)
_diffrn_detector_area_resol_mean 512
_diffrn_detector_type '4K CCD area detector APEX II'
_diffrn_measured_fraction_theta_full 1.000
_diffrn_measured_fraction_theta_max 0.958
_diffrn_measurement_device_type 'APEX DUO Kappa 4-axis goniometer'
_diffrn_measurement_method
;
 Fullsphere data collection, phi and omega scans
;
_diffrn_measurement_specimen_support 'magnetic support with MicroMount'
_diffrn_radiation_monochromator 'Quazar MX Multilayer Optics'
_diffrn_radiation_type MoK\a
_diffrn_radiation_wavelength 0.71073
_diffrn_reflns_av_R_equivalents 0.0923
_diffrn_reflns_av_unetI/netI 0.1079
_diffrn_reflns_Laue_measured_fraction_full 1.000
_diffrn_reflns_Laue_measured_fraction_max 0.958
_diffrn_reflns_limit_h_max 13
_diffrn_reflns_limit_h_min -13
_diffrn_reflns_limit_k_max 13
_diffrn_reflns_limit_k_min -13
_diffrn_reflns_limit_l_max 21
_diffrn_reflns_limit_l_min -15
_diffrn_reflns_number 23408
_diffrn_reflns_point_group_measured_fraction_full 1.000
_diffrn_reflns_point_group_measured_fraction_max 0.958
_diffrn_reflns_theta_full 25.242
_diffrn_reflns_theta_max 27.346
_diffrn_reflns_theta_min 1.232
_diffrn_source 'Microfocus source E025 IuS'
_diffrn_source_current 0.6
_diffrn_source_power 50
_diffrn_source_size '0.2 mm x 0.2 mm fine focus'
_diffrn_source_type 'Bruker APEX DUO'
_exptl_absorpt_coefficient_mu 4.908
_exptl_absorpt_correction_T_max 0.640
_exptl_absorpt_correction_T_min 0.361
_exptl_absorpt_correction_type empirical
_exptl_absorpt_process_details
; 
 SADABS Version 2008/1 Bruker-Nonius
 Blessing, Acta Cryst. (1995) A51 33-38
;
_exptl_crystal_colour colourless
_exptl_crystal_density_diffrn 1.825
_exptl_crystal_description block
_exptl_crystal_F_000 904
_exptl_crystal_preparation Luminescent
_exptl_crystal_recrystallization_method 'Re-crystallisation from solvent: Chloroform/Methanol (1:1 v/v)'
_exptl_crystal_size_max 0.20
_exptl_crystal_size_mid 0.20
_exptl_crystal_size_min 0.10
_refine_diff_density_max 3.743
_refine_diff_density_min -1.378
_refine_diff_density_rms 0.199
_refine_ls_extinction_method none
_refine_ls_goodness_of_fit_ref 1.104
_refine_ls_hydrogen_treatment constr
_refine_ls_matrix_type full
_refine_ls_number_parameters 440
_refine_ls_number_reflns 7397
_refine_ls_number_restraints 288
_refine_ls_restrained_S_all 1.108
_refine_ls_R_factor_all 0.1028
_refine_ls_R_factor_gt 0.0761
_refine_ls_shift/su_max 0.000
_refine_ls_shift/su_mean 0.000
_refine_ls_structure_factor_coef Fsqd
_refine_ls_weighting_details 'w=1/[\s^2^(Fo^2^)+(0.1237P)^2^] where P=(Fo^2^+2Fc^2^)/3'
_refine_ls_weighting_scheme calc
_refine_ls_wR_factor_gt 0.2090
_refine_ls_wR_factor_ref 0.2279
_reflns_Friedel_coverage 0.000
_reflns_number_gt 5277
_reflns_number_total 7397
_reflns_threshold_expression 'I > 2\s(I)'
_cod_data_source_file d4ra03948c2.cif
_cod_data_source_block mo_JCC033b_0m
_cod_depositor_comments
;
The following automatic conversions were performed:

data item '_chemical_melting_point' value '200--201' was changed to
'200.5(5)' -- the average value was taken and precision was
estimated.

data item '_symmetry_cell_setting' value 'Triclinic' was changed to
'triclinic' in accordance with the
/home/data/users/saulius/crontab/automatic-downloads/rss-feeds/RSC/lib/dictionaries/cif_core.dic
dictionary named 'cif_core.dic' version 2.4.2 last updated on
2011-04-26.

Automatic conversion script
Id: cif_fix_values 8170 2020-07-09 18:12:32Z antanas 
;
_cod_original_sg_symbol_H-M P-1
_cod_database_code 7249048
_shelx_space_group_comment
;
The symmetry employed for this shelxl refinement is uniquely defined
by the following loop, which should always be used as a source of
symmetry information in preference to the above space-group names.
They are only intended as comments.
;
_shelx_estimated_absorpt_t_min 0.440
_shelx_estimated_absorpt_t_max 0.640
_shelxl_version_number 2014-3

loop_
_space_group_symop_operation_xyz
'x, y, z'
'-x, -y, -z'

loop_
_atom_site_label
_atom_site_type_symbol
_atom_site_fract_x
_atom_site_fract_y
_atom_site_fract_z
_atom_site_U_iso_or_equiv
_atom_site_adp_type
_atom_site_occupancy
_atom_site_site_symmetry_order
_atom_site_calc_flag
_atom_site_refinement_flags_posn
_atom_site_refinement_flags_adp
_atom_site_refinement_flags_occupancy
_atom_site_disorder_assembly
_atom_site_disorder_group
Br1A Br 0.77176(9) 0.14896(9) 0.50219(5) 0.0289(2) Uani 1 1 d . U . . .
Br2A Br 0.37481(10) -0.31788(9) 0.27619(6) 0.0354(3) Uani 1 1 d . U . . .
N1A N 0.4302(7) 0.1863(7) 0.3800(4) 0.0228(15) Uani 1 1 d . U . . .
N2A N 0.4318(8) -0.0381(7) 0.3408(4) 0.0249(16) Uani 1 1 d . U . . .
N3A N 0.2569(7) 0.0183(7) 0.2878(4) 0.0257(16) Uani 1 1 d . U . . .
O1A O 0.5920(6) -0.1173(6) 0.4008(4) 0.0281(14) Uani 1 1 d . U . . .
O2A O -0.2677(7) -0.4353(6) 0.0789(4) 0.0330(15) Uani 1 1 d . U . . .
C1A C 0.3714(9) 0.0591(8) 0.3365(5) 0.0233(18) Uani 1 1 d . U . . .
C2A C 0.5486(9) 0.2129(9) 0.4307(5) 0.0246(18) Uani 1 1 d . U . . .
C3A C 0.6060(9) 0.1136(9) 0.4352(5) 0.0241(18) Uani 1 1 d . U . . .
C4A C 0.5496(9) -0.0210(9) 0.3929(5) 0.0228(18) Uani 1 1 d . U . . .
C5A C 0.3415(9) -0.1506(9) 0.2899(5) 0.0239(18) Uani 1 1 d . U . . .
C6A C 0.2365(9) -0.1151(9) 0.2583(5) 0.0219(17) Uani 1 1 d . U . . .
C7A C 0.1104(9) -0.1955(9) 0.2069(5) 0.0251(18) Uani 1 1 d . U . . .
C8A C 0.0922(10) -0.3190(9) 0.1617(5) 0.030(2) Uani 1 1 d . U . . .
H8A H 0.1672 -0.3522 0.1601 0.036 Uiso 1 1 calc R U . . .
C9A C -0.0346(10) -0.3949(10) 0.1189(6) 0.033(2) Uani 1 1 d . U . . .
H9A H -0.0454 -0.4801 0.0892 0.040 Uiso 1 1 calc R U . . .
C10A C -0.1449(9) -0.3488(9) 0.1186(5) 0.0266(19) Uani 1 1 d . U . . .
C11A C -0.1251(9) -0.2179(9) 0.1579(5) 0.0255(19) Uani 1 1 d . U . . .
H11A H -0.1974 -0.1808 0.1551 0.031 Uiso 1 1 calc R U . . .
C12A C 0.0014(9) -0.1442(9) 0.2006(5) 0.0249(18) Uani 1 1 d . U . . .
H12A H 0.0151 -0.0555 0.2267 0.030 Uiso 1 1 calc R U . . .
C13A C 0.3582(10) 0.2837(9) 0.3698(5) 0.0280(19) Uani 1 1 d . U . . .
H13A H 0.3213 0.2732 0.3126 0.034 Uiso 1 1 calc R U . . .
H13B H 0.4263 0.3788 0.3820 0.034 Uiso 1 1 calc R U . . .
C14A C 0.2393(10) 0.2646(10) 0.4233(6) 0.034(2) Uani 1 1 d . U . . .
H14A H 0.1845 0.1649 0.4222 0.041 Uiso 1 1 calc R U . . .
H14B H 0.2781 0.2994 0.4798 0.041 Uiso 1 1 calc R U . . .
C15A C 0.1439(10) 0.3389(10) 0.3972(6) 0.037(2) Uani 1 1 d . U . . .
H15A H 0.0943 0.2955 0.3447 0.055 Uiso 1 1 calc R U . . .
H15B H 0.1991 0.4358 0.3925 0.055 Uiso 1 1 calc R U . . .
H15C H 0.0765 0.3335 0.4375 0.055 Uiso 1 1 calc R U . . .
C16A C 0.6022(10) 0.3507(9) 0.4809(5) 0.030(2) Uani 1 1 d . U . . .
H16A H 0.6768 0.3528 0.5207 0.045 Uiso 1 1 calc R U . . .
H16B H 0.5262 0.3647 0.5090 0.045 Uiso 1 1 calc R U . . .
H16C H 0.6385 0.4243 0.4456 0.045 Uiso 1 1 calc R U . . .
C17A C -0.3895(9) -0.4051(9) 0.0934(5) 0.028(2) Uani 1 1 d . U . . .
H17A H -0.3897 -0.3267 0.0642 0.041 Uiso 1 1 calc R U . . .
H17B H -0.3906 -0.3821 0.1515 0.041 Uiso 1 1 calc R U . . .
H17C H -0.4722 -0.4858 0.0743 0.041 Uiso 1 1 calc R U . . .
Br1B Br 0.33261(9) -0.27750(9) 0.00569(5) 0.0281(2) Uani 1 1 d . U . . .
Br2B Br 0.78681(9) 0.09838(9) 0.24563(5) 0.0299(3) Uani 1 1 d . U . . .
N1B N 0.3347(7) 0.1044(7) 0.0931(4) 0.0236(15) Uani 1 1 d . U . . .
N2B N 0.5360(8) 0.0768(7) 0.1543(4) 0.0244(16) Uani 1 1 d . U . . .
N3B N 0.5032(7) 0.2775(7) 0.1853(4) 0.0228(15) Uani 1 1 d . U . . .
O1B O 0.5962(6) -0.1078(6) 0.1130(4) 0.0304(14) Uani 1 1 d . U . . .
O2B O 0.9555(6) 0.7874(6) 0.4016(4) 0.0300(14) Uani 1 1 d . U . . .
C1B C 0.4536(9) 0.1555(8) 0.1448(5) 0.0211(17) Uani 1 1 d . U . . .
C2B C 0.2961(9) -0.0249(8) 0.0535(5) 0.0228(18) Uani 1 1 d . U . . .
C3B C 0.3789(9) -0.1004(9) 0.0630(5) 0.0255(19) Uani 1 1 d . U . . .
C4B C 0.5114(9) -0.0518(9) 0.1097(5) 0.0240(18) Uani 1 1 d . U . . .
C5B C 0.6500(9) 0.1614(9) 0.2072(5) 0.0241(18) Uani 1 1 d . U . . .
C6B C 0.6277(9) 0.2824(9) 0.2248(5) 0.0237(18) Uani 1 1 d . U . . .
C7B C 0.7079(9) 0.4088(9) 0.2768(5) 0.0235(18) Uani 1 1 d . U . . .
C8B C 0.8488(10) 0.4353(10) 0.3094(5) 0.032(2) Uani 1 1 d . U . . .
H8B H 0.8887 0.3660 0.3022 0.038 Uiso 1 1 calc R U . . .
C9B C 0.9249(9) 0.5609(9) 0.3508(5) 0.030(2) Uani 1 1 d . U . . .
H9B H 1.0176 0.5779 0.3720 0.036 Uiso 1 1 calc R U . . .
C10B C 0.8676(9) 0.6640(9) 0.3621(5) 0.0268(19) Uani 1 1 d . U . . .
C11B C 0.7315(9) 0.6391(9) 0.3338(5) 0.0252(19) Uani 1 1 d . U . . .
H11B H 0.6907 0.7071 0.3439 0.030 Uiso 1 1 calc R U . . .
C12B C 0.6551(9) 0.5129(8) 0.2903(5) 0.0220(17) Uani 1 1 d . U . . .
H12B H 0.5629 0.4979 0.2691 0.026 Uiso 1 1 calc R U . . .
C13B C 0.2654(9) 0.2063(9) 0.0778(5) 0.0244(18) Uani 1 1 d . U . . .
H13C H 0.2215 0.1860 0.0217 0.029 Uiso 1 1 calc R U . . .
H13D H 0.3373 0.3000 0.0825 0.029 Uiso 1 1 calc R U . . .
C14B C 0.1557(10) 0.2057(9) 0.1352(5) 0.029(2) Uani 1 1 d . U . . .
H14C H 0.1915 0.2033 0.1913 0.035 Uiso 1 1 calc R U . . .
H14D H 0.0716 0.1223 0.1210 0.035 Uiso 1 1 calc R U . . .
C15B C 0.1184(11) 0.3346(10) 0.1296(6) 0.036(2) Uani 1 1 d . U . . .
H15D H 0.1963 0.4156 0.1540 0.054 Uiso 1 1 calc R U . . .
H15E H 0.0355 0.3253 0.1585 0.054 Uiso 1 1 calc R U . . .
H15F H 0.0993 0.3455 0.0727 0.054 Uiso 1 1 calc R U . . .
C16B C 0.1583(9) -0.0756(9) 0.0020(5) 0.0281(19) Uani 1 1 d . U . . .
H16D H 0.1242 -0.1765 -0.0072 0.042 Uiso 1 1 calc R U . . .
H16E H 0.1715 -0.0365 -0.0501 0.042 Uiso 1 1 calc R U . . .
H16F H 0.0903 -0.0465 0.0300 0.042 Uiso 1 1 calc R U . . .
C17B C 0.9068(10) 0.8992(9) 0.4007(5) 0.028(2) Uani 1 1 d . U . . .
H17D H 0.8800 0.9095 0.3448 0.042 Uiso 1 1 calc R U . . .
H17E H 0.9809 0.9842 0.4242 0.042 Uiso 1 1 calc R U . . .
H17F H 0.8260 0.8811 0.4326 0.042 Uiso 1 1 calc R U . . .

loop_
_atom_site_aniso_label
_atom_site_aniso_U_11
_atom_site_aniso_U_22
_atom_site_aniso_U_33
_atom_site_aniso_U_23
_atom_site_aniso_U_13
_atom_site_aniso_U_12
Br1A 0.0209(5) 0.0257(5) 0.0340(5) -0.0119(3) -0.0149(4) 0.0061(4)
Br2A 0.0335(6) 0.0236(5) 0.0465(6) -0.0179(4) -0.0228(4) 0.0150(4)
N1A 0.022(3) 0.018(3) 0.024(3) -0.004(2) -0.007(2) 0.006(3)
N2A 0.024(3) 0.022(3) 0.027(3) -0.005(2) -0.007(3) 0.008(3)
N3A 0.021(3) 0.023(3) 0.028(3) -0.007(2) -0.011(3) 0.005(3)
O1A 0.022(3) 0.023(3) 0.037(3) -0.012(2) -0.011(2) 0.010(3)
O2A 0.028(3) 0.027(3) 0.039(3) -0.011(2) -0.012(2) 0.009(2)
C1A 0.022(4) 0.017(3) 0.026(3) -0.006(3) -0.009(3) 0.005(3)
C2A 0.019(3) 0.024(3) 0.026(3) -0.004(3) -0.005(3) 0.004(3)
C3A 0.020(3) 0.023(3) 0.025(3) -0.001(3) -0.003(3) 0.004(3)
C4A 0.017(3) 0.027(3) 0.023(3) -0.004(3) -0.001(3) 0.008(3)
C5A 0.021(3) 0.022(3) 0.027(3) -0.006(3) -0.005(3) 0.008(3)
C6A 0.019(3) 0.020(3) 0.025(3) -0.003(3) -0.003(3) 0.007(3)
C7A 0.020(3) 0.023(3) 0.028(3) -0.006(3) -0.006(3) 0.006(3)
C8A 0.029(4) 0.029(4) 0.033(4) -0.005(3) -0.005(3) 0.014(3)
C9A 0.032(4) 0.027(4) 0.040(4) -0.005(3) -0.007(3) 0.012(3)
C10A 0.024(4) 0.023(3) 0.026(3) -0.006(3) -0.010(3) 0.003(3)
C11A 0.023(4) 0.022(3) 0.032(3) -0.007(3) -0.007(3) 0.012(3)
C12A 0.026(4) 0.019(3) 0.028(3) -0.008(3) -0.006(3) 0.010(3)
C13A 0.028(4) 0.024(4) 0.030(3) -0.003(3) -0.008(3) 0.009(3)
C14A 0.033(4) 0.030(4) 0.037(4) -0.001(3) -0.001(3) 0.010(3)
C15A 0.029(5) 0.037(5) 0.043(5) -0.004(4) -0.007(4) 0.014(4)
C16A 0.026(4) 0.025(4) 0.035(4) -0.008(3) -0.014(4) 0.008(4)
C17A 0.026(4) 0.022(4) 0.031(4) -0.008(3) -0.010(3) 0.007(4)
Br1B 0.0233(5) 0.0193(4) 0.0362(5) -0.0148(3) -0.0123(4) 0.0064(3)
Br2B 0.0244(5) 0.0233(5) 0.0395(5) -0.0118(4) -0.0177(4) 0.0112(4)
N1B 0.022(3) 0.018(3) 0.029(3) -0.007(2) -0.008(3) 0.007(3)
N2B 0.021(3) 0.023(3) 0.028(3) -0.007(2) -0.008(3) 0.010(3)
N3B 0.016(3) 0.020(3) 0.026(3) -0.010(2) -0.008(2) 0.003(2)
O1B 0.024(3) 0.024(3) 0.041(3) -0.013(3) -0.017(3) 0.013(3)
O2B 0.025(3) 0.023(3) 0.037(3) -0.014(2) -0.013(2) 0.007(2)
C1B 0.019(3) 0.020(3) 0.024(3) -0.004(3) -0.003(3) 0.009(3)
C2B 0.021(3) 0.020(3) 0.025(3) -0.007(3) -0.002(3) 0.005(3)
C3B 0.024(4) 0.022(3) 0.026(3) -0.003(3) -0.006(3) 0.007(3)
C4B 0.026(4) 0.019(3) 0.025(3) -0.005(3) -0.004(3) 0.007(3)
C5B 0.023(4) 0.023(3) 0.026(3) -0.002(3) -0.003(3) 0.008(3)
C6B 0.022(3) 0.022(3) 0.026(3) -0.002(3) -0.007(3) 0.008(3)
C7B 0.023(4) 0.022(3) 0.023(3) -0.001(3) -0.002(3) 0.006(3)
C8B 0.029(4) 0.029(4) 0.038(4) -0.009(3) -0.006(3) 0.014(3)
C9B 0.022(4) 0.026(4) 0.037(4) -0.009(3) -0.011(3) 0.008(3)
C10B 0.021(4) 0.022(3) 0.031(3) -0.008(3) -0.008(3) 0.003(3)
C11B 0.026(4) 0.022(3) 0.026(3) -0.002(3) -0.004(3) 0.008(3)
C12B 0.017(3) 0.022(3) 0.022(3) 0.001(3) -0.007(3) 0.001(3)
C13B 0.021(3) 0.023(3) 0.027(3) -0.003(3) -0.005(3) 0.007(3)
C14B 0.027(4) 0.026(4) 0.031(3) -0.003(3) -0.007(3) 0.008(3)
C15B 0.040(5) 0.029(5) 0.040(5) -0.006(4) -0.007(4) 0.016(4)
C16B 0.023(4) 0.024(4) 0.033(4) -0.012(3) -0.012(3) 0.008(3)
C17B 0.026(4) 0.017(4) 0.034(4) -0.012(3) -0.011(3) 0.003(3)

loop_
_atom_type_symbol
_atom_type_description
_atom_type_scat_dispersion_real
_atom_type_scat_dispersion_imag
_atom_type_scat_source
C C 0.0033 0.0016 'International Tables Vol C Tables 4.2.6.8 and 6.1.1.4'
H H 0.0000 0.0000 'International Tables Vol C Tables 4.2.6.8 and 6.1.1.4'
N N 0.0061 0.0033 'International Tables Vol C Tables 4.2.6.8 and 6.1.1.4'
O O 0.0106 0.0060 'International Tables Vol C Tables 4.2.6.8 and 6.1.1.4'
Br Br -0.2901 2.4595 'International Tables Vol C Tables 4.2.6.8 and 6.1.1.4'

loop_
_geom_angle_atom_site_label_1
_geom_angle_atom_site_label_2
_geom_angle_atom_site_label_3
_geom_angle
_geom_angle_site_symmetry_1
_geom_angle_site_symmetry_3
_geom_angle_publ_flag
C1A N1A C2A 119.1(7) . . ?
C1A N1A C13A 116.4(7) . . ?
C2A N1A C13A 124.5(7) . . ?
C1A N2A C5A 103.5(7) . . ?
C1A N2A C4A 123.6(7) . . ?
C5A N2A C4A 132.6(7) . . ?
C1A N3A C6A 105.8(7) . . ?
C10A O2A C17A 117.3(7) . . ?
N3A C1A N2A 113.5(7) . . ?
N3A C1A N1A 125.7(8) . . ?
N2A C1A N1A 120.8(7) . . ?
C3A C2A N1A 119.1(7) . . ?
C3A C2A C16A 124.4(8) . . ?
N1A C2A C16A 116.4(7) . . ?
C2A C3A C4A 124.8(8) . . ?
C2A C3A Br1A 120.1(6) . . ?
C4A C3A Br1A 115.1(6) . . ?
O1A C4A N2A 121.1(8) . . ?
O1A C4A C3A 126.5(8) . . ?
N2A C4A C3A 112.4(7) . . ?
C6A C5A N2A 108.4(7) . . ?
C6A C5A Br2A 130.6(6) . . ?
N2A C5A Br2A 121.0(6) . . ?
C5A C6A N3A 108.8(7) . . ?
C5A C6A C7A 131.2(8) . . ?
N3A C6A C7A 119.9(7) . . ?
C8A C7A C12A 117.2(8) . . ?
C8A C7A C6A 124.1(8) . . ?
C12A C7A C6A 118.7(7) . . ?
C7A C8A C9A 120.7(9) . . ?
C7A C8A H8A 119.6 . . ?
C9A C8A H8A 119.6 . . ?
C10A C9A C8A 121.3(9) . . ?
C10A C9A H9A 119.3 . . ?
C8A C9A H9A 119.3 . . ?
O2A C10A C9A 116.7(8) . . ?
O2A C10A C11A 124.3(8) . . ?
C9A C10A C11A 119.0(8) . . ?
C12A C11A C10A 118.7(8) . . ?
C12A C11A H11A 120.6 . . ?
C10A C11A H11A 120.6 . . ?
C11A C12A C7A 122.5(8) . . ?
C11A C12A H12A 118.7 . . ?
C7A C12A H12A 118.7 . . ?
N1A C13A C14A 113.7(8) . . ?
N1A C13A H13A 108.8 . . ?
C14A C13A H13A 108.8 . . ?
N1A C13A H13B 108.8 . . ?
C14A C13A H13B 108.8 . . ?
H13A C13A H13B 107.7 . . ?
C15A C14A C13A 112.7(8) . . ?
C15A C14A H14A 109.1 . . ?
C13A C14A H14A 109.1 . . ?
C15A C14A H14B 109.1 . . ?
C13A C14A H14B 109.1 . . ?
H14A C14A H14B 107.8 . . ?
C14A C15A H15A 109.5 . . ?
C14A C15A H15B 109.5 . . ?
H15A C15A H15B 109.5 . . ?
C14A C15A H15C 109.5 . . ?
H15A C15A H15C 109.5 . . ?
H15B C15A H15C 109.5 . . ?
C2A C16A H16A 109.5 . . ?
C2A C16A H16B 109.5 . . ?
H16A C16A H16B 109.5 . . ?
C2A C16A H16C 109.5 . . ?
H16A C16A H16C 109.5 . . ?
H16B C16A H16C 109.5 . . ?
O2A C17A H17A 109.5 . . ?
O2A C17A H17B 109.5 . . ?
H17A C17A H17B 109.5 . . ?
O2A C17A H17C 109.5 . . ?
H17A C17A H17C 109.5 . . ?
H17B C17A H17C 109.5 . . ?
C2B N1B C1B 120.2(7) . . ?
C2B N1B C13B 124.7(7) . . ?
C1B N1B C13B 114.7(6) . . ?
C1B N2B C5B 104.4(7) . . ?
C1B N2B C4B 124.1(7) . . ?
C5B N2B C4B 131.0(7) . . ?
C1B N3B C6B 104.5(7) . . ?
C10B O2B C17B 115.8(7) . . ?
N3B C1B N1B 126.5(7) . . ?
N3B C1B N2B 114.1(7) . . ?
N1B C1B N2B 119.4(7) . . ?
C3B C2B N1B 119.6(7) . . ?
C3B C2B C16B 124.2(7) . . ?
N1B C2B C16B 116.2(7) . . ?
C2B C3B C4B 124.6(8) . . ?
C2B C3B Br1B 120.8(6) . . ?
C4B C3B Br1B 114.4(6) . . ?
O1B C4B N2B 121.2(8) . . ?
O1B C4B C3B 127.4(8) . . ?
N2B C4B C3B 111.5(7) . . ?
C6B C5B N2B 106.3(7) . . ?
C6B C5B Br2B 131.8(7) . . ?
N2B C5B Br2B 121.7(6) . . ?
C5B C6B N3B 110.6(7) . . ?
C5B C6B C7B 132.2(8) . . ?
N3B C6B C7B 117.2(7) . . ?
C12B C7B C8B 117.2(8) . . ?
C12B C7B C6B 120.6(8) . . ?
C8B C7B C6B 121.9(8) . . ?
C9B C8B C7B 119.9(8) . . ?
C9B C8B H8B 120.0 . . ?
C7B C8B H8B 120.0 . . ?
C8B C9B C10B 120.8(8) . . ?
C8B C9B H9B 119.6 . . ?
C10B C9B H9B 119.6 . . ?
O2B C10B C11B 124.2(8) . . ?
O2B C10B C9B 115.6(8) . . ?
C11B C10B C9B 120.2(8) . . ?
C10B C11B C12B 119.0(8) . . ?
C10B C11B H11B 120.5 . . ?
C12B C11B H11B 120.5 . . ?
C7B C12B C11B 122.7(8) . . ?
C7B C12B H12B 118.6 . . ?
C11B C12B H12B 118.6 . . ?
N1B C13B C14B 113.9(7) . . ?
N1B C13B H13C 108.8 . . ?
C14B C13B H13C 108.8 . . ?
N1B C13B H13D 108.8 . . ?
C14B C13B H13D 108.8 . . ?
H13C C13B H13D 107.7 . . ?
C13B C14B C15B 109.8(8) . . ?
C13B C14B H14C 109.7 . . ?
C15B C14B H14C 109.7 . . ?
C13B C14B H14D 109.7 . . ?
C15B C14B H14D 109.7 . . ?
H14C C14B H14D 108.2 . . ?
C14B C15B H15D 109.5 . . ?
C14B C15B H15E 109.5 . . ?
H15D C15B H15E 109.5 . . ?
C14B C15B H15F 109.5 . . ?
H15D C15B H15F 109.5 . . ?
H15E C15B H15F 109.5 . . ?
C2B C16B H16D 109.5 . . ?
C2B C16B H16E 109.5 . . ?
H16D C16B H16E 109.5 . . ?
C2B C16B H16F 109.5 . . ?
H16D C16B H16F 109.5 . . ?
H16E C16B H16F 109.5 . . ?
O2B C17B H17D 109.5 . . ?
O2B C17B H17E 109.5 . . ?
H17D C17B H17E 109.5 . . ?
O2B C17B H17F 109.5 . . ?
H17D C17B H17F 109.5 . . ?
H17E C17B H17F 109.5 . . ?

loop_
_geom_bond_atom_site_label_1
_geom_bond_atom_site_label_2
_geom_bond_distance
_geom_bond_site_symmetry_2
_geom_bond_publ_flag
Br1A C3A 1.894(8) . ?
Br2A C5A 1.886(8) . ?
N1A C1A 1.375(10) . ?
N1A C2A 1.376(10) . ?
N1A C13A 1.463(11) . ?
N2A C1A 1.363(11) . ?
N2A C5A 1.399(10) . ?
N2A C4A 1.404(11) . ?
N3A C1A 1.312(10) . ?
N3A C6A 1.376(10) . ?
O1A C4A 1.236(10) . ?
O2A C10A 1.367(10) . ?
O2A C17A 1.423(11) . ?
C2A C3A 1.361(12) . ?
C2A C16A 1.508(11) . ?
C3A C4A 1.425(11) . ?
C5A C6A 1.353(12) . ?
C6A C7A 1.459(11) . ?
C7A C8A 1.386(12) . ?
C7A C12A 1.403(12) . ?
C8A C9A 1.390(12) . ?
C8A H8A 0.9500 . ?
C9A C10A 1.377(13) . ?
C9A H9A 0.9500 . ?
C10A C11A 1.409(12) . ?
C11A C12A 1.383(11) . ?
C11A H11A 0.9500 . ?
C12A H12A 0.9500 . ?
C13A C14A 1.516(13) . ?
C13A H13A 0.9900 . ?
C13A H13B 0.9900 . ?
C14A C15A 1.511(13) . ?
C14A H14A 0.9900 . ?
C14A H14B 0.9900 . ?
C15A H15A 0.9800 . ?
C15A H15B 0.9800 . ?
C15A H15C 0.9800 . ?
C16A H16A 0.9800 . ?
C16A H16B 0.9800 . ?
C16A H16C 0.9800 . ?
C17A H17A 0.9800 . ?
C17A H17B 0.9800 . ?
C17A H17C 0.9800 . ?
Br1B C3B 1.899(8) . ?
Br2B C5B 1.852(8) . ?
N1B C2B 1.366(10) . ?
N1B C1B 1.373(10) . ?
N1B C13B 1.498(11) . ?
N2B C1B 1.380(10) . ?
N2B C5B 1.407(10) . ?
N2B C4B 1.414(10) . ?
N3B C1B 1.307(10) . ?
N3B C6B 1.392(10) . ?
O1B C4B 1.207(10) . ?
O2B C10B 1.377(10) . ?
O2B C17B 1.418(10) . ?
C2B C3B 1.356(12) . ?
C2B C16B 1.518(11) . ?
C3B C4B 1.438(11) . ?
C5B C6B 1.370(12) . ?
C6B C7B 1.467(11) . ?
C7B C12B 1.380(12) . ?
C7B C8B 1.445(12) . ?
C8B C9B 1.374(12) . ?
C8B H8B 0.9500 . ?
C9B C10B 1.398(13) . ?
C9B H9B 0.9500 . ?
C10B C11B 1.382(12) . ?
C11B C12B 1.393(11) . ?
C11B H11B 0.9500 . ?
C12B H12B 0.9500 . ?
C13B C14B 1.514(13) . ?
C13B H13C 0.9900 . ?
C13B H13D 0.9900 . ?
C14B C15B 1.525(12) . ?
C14B H14C 0.9900 . ?
C14B H14D 0.9900 . ?
C15B H15D 0.9800 . ?
C15B H15E 0.9800 . ?
C15B H15F 0.9800 . ?
C16B H16D 0.9800 . ?
C16B H16E 0.9800 . ?
C16B H16F 0.9800 . ?
C17B H17D 0.9800 . ?
C17B H17E 0.9800 . ?
C17B H17F 0.9800 . ?

loop_
_geom_torsion_atom_site_label_1
_geom_torsion_atom_site_label_2
_geom_torsion_atom_site_label_3
_geom_torsion_atom_site_label_4
_geom_torsion
_geom_torsion_site_symmetry_1
_geom_torsion_site_symmetry_2
_geom_torsion_site_symmetry_3
_geom_torsion_site_symmetry_4
_geom_torsion_publ_flag
C6A N3A C1A N2A 1.2(10) . . . . ?
C6A N3A C1A N1A -179.3(8) . . . . ?
C5A N2A C1A N3A -1.2(10) . . . . ?
C4A N2A C1A N3A -175.6(8) . . . . ?
C5A N2A C1A N1A 179.3(8) . . . . ?
C4A N2A C1A N1A 4.9(13) . . . . ?
C2A N1A C1A N3A 178.0(9) . . . . ?
C13A N1A C1A N3A -0.5(13) . . . . ?
C2A N1A C1A N2A -2.6(13) . . . . ?
C13A N1A C1A N2A 178.9(8) . . . . ?
C1A N1A C2A C3A 1.4(13) . . . . ?
C13A N1A C2A C3A 179.8(8) . . . . ?
C1A N1A C2A C16A -176.0(8) . . . . ?
C13A N1A C2A C16A 2.4(13) . . . . ?
N1A C2A C3A C4A -2.5(14) . . . . ?
C16A C2A C3A C4A 174.7(9) . . . . ?
N1A C2A C3A Br1A 178.2(6) . . . . ?
C16A C2A C3A Br1A -4.6(13) . . . . ?
C1A N2A C4A O1A 172.3(8) . . . . ?
C5A N2A C4A O1A -0.3(15) . . . . ?
C1A N2A C4A C3A -5.4(12) . . . . ?
C5A N2A C4A C3A -178.0(9) . . . . ?
C2A C3A C4A O1A -173.3(9) . . . . ?
Br1A C3A C4A O1A 6.0(12) . . . . ?
C2A C3A C4A N2A 4.2(13) . . . . ?
Br1A C3A C4A N2A -176.5(6) . . . . ?
C1A N2A C5A C6A 0.7(10) . . . . ?
C4A N2A C5A C6A 174.4(9) . . . . ?
C1A N2A C5A Br2A -178.2(6) . . . . ?
C4A N2A C5A Br2A -4.6(14) . . . . ?
N2A C5A C6A N3A 0.0(10) . . . . ?
Br2A C5A C6A N3A 178.8(7) . . . . ?
N2A C5A C6A C7A -175.0(9) . . . . ?
Br2A C5A C6A C7A 3.8(16) . . . . ?
C1A N3A C6A C5A -0.7(10) . . . . ?
C1A N3A C6A C7A 175.0(8) . . . . ?
C5A C6A C7A C8A -18.6(16) . . . . ?
N3A C6A C7A C8A 166.9(9) . . . . ?
C5A C6A C7A C12A 163.0(9) . . . . ?
N3A C6A C7A C12A -11.5(13) . . . . ?
C12A C7A C8A C9A -6.4(14) . . . . ?
C6A C7A C8A C9A 175.2(9) . . . . ?
C7A C8A C9A C10A 1.3(15) . . . . ?
C17A O2A C10A C9A 165.8(8) . . . . ?
C17A O2A C10A C11A -14.5(13) . . . . ?
C8A C9A C10A O2A -175.8(8) . . . . ?
C8A C9A C10A C11A 4.5(15) . . . . ?
O2A C10A C11A C12A 175.6(8) . . . . ?
C9A C10A C11A C12A -4.8(14) . . . . ?
C10A C11A C12A C7A -0.6(14) . . . . ?
C8A C7A C12A C11A 6.1(14) . . . . ?
C6A C7A C12A C11A -175.4(8) . . . . ?
C1A N1A C13A C14A 83.9(9) . . . . ?
C2A N1A C13A C14A -94.5(10) . . . . ?
N1A C13A C14A C15A -165.0(7) . . . . ?
C6B N3B C1B N1B -176.8(8) . . . . ?
C6B N3B C1B N2B 0.2(10) . . . . ?
C2B N1B C1B N3B 179.0(9) . . . . ?
C13B N1B C1B N3B 5.8(13) . . . . ?
C2B N1B C1B N2B 2.2(12) . . . . ?
C13B N1B C1B N2B -171.1(8) . . . . ?
C5B N2B C1B N3B 0.0(10) . . . . ?
C4B N2B C1B N3B -172.8(8) . . . . ?
C5B N2B C1B N1B 177.2(8) . . . . ?
C4B N2B C1B N1B 4.4(13) . . . . ?
C1B N1B C2B C3B -2.8(13) . . . . ?
C13B N1B C2B C3B 169.8(8) . . . . ?
C1B N1B C2B C16B 176.2(8) . . . . ?
C13B N1B C2B C16B -11.3(12) . . . . ?
N1B C2B C3B C4B -3.1(14) . . . . ?
C16B C2B C3B C4B 178.1(8) . . . . ?
N1B C2B C3B Br1B -177.4(6) . . . . ?
C16B C2B C3B Br1B 3.7(13) . . . . ?
C1B N2B C4B O1B 170.4(9) . . . . ?
C5B N2B C4B O1B -0.4(15) . . . . ?
C1B N2B C4B C3B -9.2(12) . . . . ?
C5B N2B C4B C3B -180.0(8) . . . . ?
C2B C3B C4B O1B -171.0(10) . . . . ?
Br1B C3B C4B O1B 3.7(13) . . . . ?
C2B C3B C4B N2B 8.6(13) . . . . ?
Br1B C3B C4B N2B -176.8(6) . . . . ?
C1B N2B C5B C6B -0.2(9) . . . . ?
C4B N2B C5B C6B 171.9(9) . . . . ?
C1B N2B C5B Br2B 175.6(6) . . . . ?
C4B N2B C5B Br2B -12.3(13) . . . . ?
N2B C5B C6B N3B 0.4(10) . . . . ?
Br2B C5B C6B N3B -174.8(7) . . . . ?
N2B C5B C6B C7B 179.2(9) . . . . ?
Br2B C5B C6B C7B 4.1(16) . . . . ?
C1B N3B C6B C5B -0.3(10) . . . . ?
C1B N3B C6B C7B -179.4(8) . . . . ?
C5B C6B C7B C12B -173.7(9) . . . . ?
N3B C6B C7B C12B 5.1(12) . . . . ?
C5B C6B C7B C8B 12.1(15) . . . . ?
N3B C6B C7B C8B -169.1(8) . . . . ?
C12B C7B C8B C9B -1.0(13) . . . . ?
C6B C7B C8B C9B 173.4(9) . . . . ?
C7B C8B C9B C10B 0.2(15) . . . . ?
C17B O2B C10B C11B -10.1(13) . . . . ?
C17B O2B C10B C9B 169.3(8) . . . . ?
C8B C9B C10B O2B -177.4(8) . . . . ?
C8B C9B C10B C11B 2.0(15) . . . . ?
O2B C10B C11B C12B 176.0(8) . . . . ?
C9B C10B C11B C12B -3.3(14) . . . . ?
C8B C7B C12B C11B -0.4(13) . . . . ?
C6B C7B C12B C11B -174.8(8) . . . . ?
C10B C11B C12B C7B 2.5(13) . . . . ?
C2B N1B C13B C14B 95.5(10) . . . . ?
C1B N1B C13B C14B -91.6(9) . . . . ?
N1B C13B C14B C15B 165.6(7) . . . . ?
